data_4311536
loop_
_publ_author_name
'Yu-Bin Dong'
'Xia Zhao'
'Ru-Qi Huang'
'Mark D. Smith'
'Hans-Conrad zur Loye'

_publ_section_title
;
 New Ag(I)-Containing Coordination Polymers Generated from Multidentate
 Schiff-Base Ligands
;
_journal_name_full 'Inorganic Chemistry'
_journal_page_first 5603
_journal_page_last 5612
_journal_paper_doi 10.1021/ic049787a
_journal_volume 43
_journal_year 2004
_chemical_formula_moiety
; 
[Ag C6 H6 N2 O] (S O3 C F3) 
;
_chemical_formula_sum 'C7 H6 Ag F3 N2 O4 S'
_chemical_formula_weight 379.07
_chemical_name_systematic
; 
 ? 
;
_space_group_IT_number 14
_symmetry_cell_setting monoclinic
_symmetry_space_group_name_Hall '-P 2ybc'
_symmetry_space_group_name_H-M 'P 1 21/c 1'
_atom_sites_solution_hydrogens geom
_atom_sites_solution_primary direct
_atom_sites_solution_secondary difmap
_audit_creation_method SHELXL-97
_cell_angle_alpha 90.00
_cell_angle_beta 98.5230(10)
_cell_angle_gamma 90.00
_cell_formula_units_Z 8
_cell_length_a 12.3435(6)
_cell_length_b 20.3548(10)
_cell_length_c 9.0861(5)
_cell_measurement_reflns_used 7063
_cell_measurement_temperature 150(2)
_cell_measurement_theta_max 26.442
_cell_measurement_theta_min 2.478
_cell_volume 2257.7(2)
_computing_cell_refinement 'SAINT+ NT V6.22 (Bruker, 2001)'
_computing_data_collection 'SMART NT V5.628 (Bruker, 2001)'
_computing_data_reduction 'SAINT+ NT V6.22'
_computing_molecular_graphics 'SHELXTL V6.1 (Sheldrick, 2000)'
_computing_publication_material 'SHELXTL V6.1'
_computing_structure_refinement 'SHELXL-97 (Sheldrick, 1997)'
_computing_structure_solution 'SHELXS-97 (Sheldrick, 1997)'
_diffrn_ambient_temperature 150(2)
_diffrn_measured_fraction_theta_full 0.998
_diffrn_measured_fraction_theta_max 0.998
_diffrn_measurement_device_type 'Bruker SMART APEX CCD diffractometer'
_diffrn_measurement_method 'omega scans'
_diffrn_radiation_monochromator graphite
_diffrn_radiation_source 'fine-focus sealed tube'
_diffrn_radiation_type MoK\a
_diffrn_radiation_wavelength 0.71073
_diffrn_reflns_av_R_equivalents 0.0249
_diffrn_reflns_av_sigmaI/netI 0.0209
_diffrn_reflns_limit_h_max 15
_diffrn_reflns_limit_h_min -15
_diffrn_reflns_limit_k_max 25
_diffrn_reflns_limit_k_min -24
_diffrn_reflns_limit_l_max 11
_diffrn_reflns_limit_l_min -11
_diffrn_reflns_number 20124
_diffrn_reflns_theta_full 26.44
_diffrn_reflns_theta_max 26.44
_diffrn_reflns_theta_min 1.67
_diffrn_standards_decay_% 0
_exptl_absorpt_coefficient_mu 2.020
_exptl_absorpt_correction_T_max 1.0000
_exptl_absorpt_correction_T_min 0.7913
_exptl_absorpt_correction_type multi-scan
_exptl_absorpt_process_details 'SADABS (Bruker, 2001)'
_exptl_crystal_colour yellow
_exptl_crystal_density_diffrn 2.230
_exptl_crystal_density_method 'not measured'
_exptl_crystal_description plate
_exptl_crystal_F_000 1472
_exptl_crystal_size_max 0.42
_exptl_crystal_size_mid 0.18
_exptl_crystal_size_min 0.08
_refine_diff_density_max 0.747
_refine_diff_density_min -0.483
_refine_diff_density_rms 0.092
_refine_ls_extinction_method none
_refine_ls_goodness_of_fit_ref 1.046
_refine_ls_hydrogen_treatment constr
_refine_ls_matrix_type full
_refine_ls_number_parameters 327
_refine_ls_number_reflns 4654
_refine_ls_number_restraints 0
_refine_ls_restrained_S_all 1.046
_refine_ls_R_factor_all 0.0305
_refine_ls_R_factor_gt 0.0276
_refine_ls_shift/su_max 0.001
_refine_ls_shift/su_mean 0.000
_refine_ls_structure_factor_coef Fsqd
_refine_ls_weighting_details 'calc w=1/[\s^2^(Fo^2^)+(0.0317P)^2^+2.9510P] where P=(Fo^2^+2Fc^2^)/3'
_refine_ls_weighting_scheme calc
_refine_ls_wR_factor_gt 0.0647
_refine_ls_wR_factor_ref 0.0663
_reflns_number_gt 4312
_reflns_number_total 4654
_reflns_threshold_expression >2sigma(I)
_cod_data_source_file ic049787asi20040218_092415_6.cif
_cod_data_source_block 6
_cod_depositor_comments
;
The following automatic conversions were performed:
'_symmetry_cell_setting' value 'Monoclinic' changed to 'monoclinic'
according to '/home/saulius/struct/CIF-dictionaries/cif_core.dic'
dictionary named 'cif_core.dic' version 2.4.1 from 2010-06-29.

Automatic conversion script
Id: cif_fix_enum 1527 2010-12-29 10:47:43Z saulius 
;
_cod_original_sg_symbol_H-M 'P 21/c'
_cod_database_code 4311536

loop_
_symmetry_equiv_pos_as_xyz
'x, y, z'
'-x, y+1/2, -z+1/2'
'-x, -y, -z'
'x, -y-1/2, z-1/2'

loop_
_atom_site_label
_atom_site_type_symbol
_atom_site_fract_x
_atom_site_fract_y
_atom_site_fract_z
_atom_site_U_iso_or_equiv
_atom_site_adp_type
_atom_site_occupancy
_atom_site_symmetry_multiplicity
_atom_site_calc_flag
_atom_site_refinement_flags
_atom_site_disorder_assembly
_atom_site_disorder_group
Ag1 Ag 0.048033(17) 0.070349(11) -0.15696(2) 0.03027(7) Uani 1 1 d . . .
Ag2 Ag 0.512012(16) 0.137736(11) 0.41239(2) 0.02861(7) Uani 1 1 d . . .
C1 C 0.2285(2) 0.15038(13) 0.0468(3) 0.0212(5) Uani 1 1 d . . .
C2 C 0.3071(2) 0.16227(13) 0.1683(3) 0.0230(5) Uani 1 1 d . . .
H2 H 0.3193 0.2061 0.2025 0.028 Uiso 1 1 calc R . .
C3 C 0.3457(2) 0.05266(14) 0.1873(3) 0.0268(6) Uani 1 1 d . . .
H3 H 0.3872 0.0169 0.2333 0.032 Uiso 1 1 calc R . .
C4 C 0.2644(2) 0.04067(14) 0.0674(3) 0.0268(6) Uani 1 1 d . . .
H4 H 0.2500 -0.0033 0.0351 0.032 Uiso 1 1 calc R . .
C5 C 0.1635(2) 0.20618(14) -0.0350(3) 0.0264(6) Uani 1 1 d . . .
C6 C 0.1884(2) 0.27452(14) 0.0169(3) 0.0332(6) Uani 1 1 d . . .
H6A H 0.1482 0.3055 -0.0538 0.050 Uiso 1 1 calc R . .
H6B H 0.2672 0.2826 0.0236 0.050 Uiso 1 1 calc R . .
H6C H 0.1661 0.2805 0.1151 0.050 Uiso 1 1 calc R . .
C7 C 0.7349(2) 0.05764(13) 0.5228(3) 0.0231(5) Uani 1 1 d . . .
C8 C 0.8374(2) 0.04540(14) 0.6023(3) 0.0260(6) Uani 1 1 d . . .
H8 H 0.8706 0.0038 0.5930 0.031 Uiso 1 1 calc R . .
C9 C 0.8412(2) 0.14854(14) 0.6994(3) 0.0299(6) Uani 1 1 d . . .
H9 H 0.8764 0.1818 0.7626 0.036 Uiso 1 1 calc R . .
C10 C 0.7398(2) 0.16137(14) 0.6179(3) 0.0295(6) Uani 1 1 d . . .
H10 H 0.7080 0.2036 0.6243 0.035 Uiso 1 1 calc R . .
C11 C 0.6729(2) 0.00543(15) 0.4258(3) 0.0343(7) Uani 1 1 d . . .
C12 C 0.7283(2) -0.05817(14) 0.4069(4) 0.0337(7) Uani 1 1 d . . .
H12A H 0.6767 -0.0882 0.3484 0.051 Uiso 1 1 calc R . .
H12B H 0.7533 -0.0775 0.5048 0.051 Uiso 1 1 calc R . .
H12C H 0.7913 -0.0507 0.3549 0.051 Uiso 1 1 calc R . .
N1 N 0.20615(17) 0.08933(11) -0.0033(2) 0.0237(5) Uani 1 1 d . . .
N2 N 0.36684(18) 0.11367(11) 0.2397(2) 0.0246(5) Uani 1 1 d . . .
N3 N 0.68549(18) 0.11590(11) 0.5306(2) 0.0250(5) Uani 1 1 d . . .
N4 N 0.89101(18) 0.09081(12) 0.6920(3) 0.0265(5) Uani 1 1 d . . .
O1 O 0.09388(19) 0.19398(11) -0.1398(3) 0.0415(6) Uani 1 1 d . . .
O2 O 0.5803(2) 0.01639(13) 0.3691(4) 0.0766(11) Uani 1 1 d . . .
S1 S -0.03674(6) 0.08549(4) 0.21129(8) 0.02836(15) Uani 1 1 d . . .
O11 O -0.0675(2) 0.06713(12) 0.0577(3) 0.0461(6) Uani 1 1 d . . .
O12 O -0.0730(2) 0.03978(13) 0.3144(3) 0.0567(7) Uani 1 1 d . . .
O13 O 0.07414(19) 0.10581(14) 0.2517(3) 0.0506(6) Uani 1 1 d . . .
C13 C -0.1168(3) 0.15842(19) 0.2307(4) 0.0495(9) Uani 1 1 d . . .
F11 F -0.0944(2) 0.18373(11) 0.3658(3) 0.0641(6) Uani 1 1 d . . .
F12 F -0.0946(4) 0.20357(13) 0.1358(3) 0.1084(13) Uani 1 1 d . . .
F13 F -0.2220(2) 0.14475(17) 0.2097(4) 0.0987(11) Uani 1 1 d . . .
S2 S 0.49457(5) 0.19871(3) 0.81554(7) 0.02578(14) Uani 1 1 d . . .
O21 O 0.48196(19) 0.17153(12) 0.6690(2) 0.0419(5) Uani 1 1 d . . .
O22 O 0.39313(19) 0.21375(13) 0.8684(3) 0.0455(6) Uani 1 1 d . . .
O23 O 0.5783(2) 0.24830(11) 0.8445(3) 0.0445(6) Uani 1 1 d . . .
C14 C 0.5488(2) 0.13086(15) 0.9338(3) 0.0319(6) Uani 1 1 d . . .
F21 F 0.56506(17) 0.14815(11) 1.0753(2) 0.0507(5) Uani 1 1 d . . .
F22 F 0.64414(17) 0.11006(11) 0.8980(2) 0.0531(6) Uani 1 1 d . . .
F23 F 0.48031(19) 0.08015(10) 0.9199(3) 0.0565(6) Uani 1 1 d . . .

loop_
_atom_site_aniso_label
_atom_site_aniso_U_11
_atom_site_aniso_U_22
_atom_site_aniso_U_33
_atom_site_aniso_U_23
_atom_site_aniso_U_13
_atom_site_aniso_U_12
Ag1 0.02292(11) 0.02982(13) 0.03325(12) -0.00439(8) -0.01176(9) -0.00095(8)
Ag2 0.02244(11) 0.02963(12) 0.02959(12) -0.00133(8) -0.00990(8) 0.00112(8)
C1 0.0169(12) 0.0230(13) 0.0228(12) 0.0008(10) 0.0005(10) -0.0018(10)
C2 0.0193(12) 0.0227(13) 0.0255(13) -0.0008(10) -0.0020(10) -0.0019(10)
C3 0.0225(13) 0.0250(14) 0.0304(14) 0.0031(11) -0.0045(11) 0.0009(11)
C4 0.0243(13) 0.0227(14) 0.0310(14) -0.0041(11) -0.0037(11) -0.0026(11)
C5 0.0218(13) 0.0285(14) 0.0266(13) 0.0019(11) -0.0035(10) 0.0003(11)
C6 0.0336(15) 0.0258(15) 0.0367(16) -0.0003(12) -0.0060(12) 0.0046(12)
C7 0.0214(12) 0.0237(13) 0.0225(12) -0.0001(10) -0.0016(10) -0.0032(10)
C8 0.0246(13) 0.0243(14) 0.0265(13) -0.0010(11) -0.0052(11) 0.0011(11)
C9 0.0262(14) 0.0277(15) 0.0334(15) -0.0061(11) -0.0032(12) -0.0035(11)
C10 0.0252(13) 0.0253(14) 0.0363(15) -0.0043(12) -0.0017(12) -0.0001(11)
C11 0.0291(15) 0.0296(15) 0.0391(16) -0.0034(12) -0.0119(12) -0.0007(12)
C12 0.0313(15) 0.0267(15) 0.0403(16) -0.0069(12) -0.0041(13) -0.0014(12)
N1 0.0189(10) 0.0259(12) 0.0248(11) -0.0020(9) -0.0015(9) -0.0013(9)
N2 0.0202(11) 0.0270(12) 0.0246(11) 0.0000(9) -0.0029(9) -0.0019(9)
N3 0.0221(11) 0.0250(12) 0.0263(11) -0.0001(9) -0.0015(9) -0.0007(9)
N4 0.0221(11) 0.0264(12) 0.0283(12) -0.0024(9) -0.0054(9) -0.0033(9)
O1 0.0415(12) 0.0326(12) 0.0423(12) 0.0044(10) -0.0214(10) -0.0032(10)
O2 0.0478(16) 0.0455(15) 0.117(3) -0.0359(16) -0.0530(16) 0.0156(12)
S1 0.0266(3) 0.0253(3) 0.0333(4) -0.0029(3) 0.0049(3) -0.0008(3)
O11 0.0429(13) 0.0539(15) 0.0416(13) -0.0228(11) 0.0062(11) -0.0086(11)
O12 0.0748(19) 0.0371(14) 0.0646(17) 0.0089(12) 0.0313(15) 0.0012(13)
O13 0.0297(12) 0.0742(18) 0.0475(14) -0.0132(13) 0.0040(10) -0.0074(12)
C13 0.056(2) 0.041(2) 0.049(2) -0.0043(16) -0.0016(17) 0.0180(17)
F11 0.0787(16) 0.0521(14) 0.0642(14) -0.0297(11) 0.0193(12) 0.0015(12)
F12 0.207(4) 0.0456(15) 0.0773(19) 0.0246(14) 0.035(2) 0.048(2)
F13 0.0441(14) 0.141(3) 0.102(2) -0.043(2) -0.0188(14) 0.0439(16)
S2 0.0263(3) 0.0247(3) 0.0255(3) 0.0031(3) 0.0008(3) 0.0042(3)
O21 0.0441(13) 0.0543(15) 0.0255(10) -0.0011(10) -0.0007(9) -0.0049(11)
O22 0.0371(12) 0.0562(15) 0.0451(13) 0.0173(11) 0.0130(10) 0.0218(11)
O23 0.0518(14) 0.0265(11) 0.0546(14) -0.0027(10) 0.0064(11) -0.0081(10)
C14 0.0309(15) 0.0316(16) 0.0329(15) 0.0048(12) 0.0041(12) 0.0079(12)
F21 0.0433(11) 0.0790(15) 0.0273(9) 0.0098(9) -0.0027(8) 0.0117(10)
F22 0.0466(12) 0.0572(13) 0.0580(13) 0.0203(10) 0.0165(10) 0.0300(10)
F23 0.0707(15) 0.0317(11) 0.0684(14) 0.0124(9) 0.0149(12) -0.0103(10)

loop_
_atom_type_symbol
_atom_type_description
_atom_type_scat_dispersion_real
_atom_type_scat_dispersion_imag
_atom_type_scat_source
C C 0.0033 0.0016 'International Tables Vol C Tables 4.2.6.8 and 6.1.1.4'
H H 0.0000 0.0000 'International Tables Vol C Tables 4.2.6.8 and 6.1.1.4'
N N 0.0061 0.0033 'International Tables Vol C Tables 4.2.6.8 and 6.1.1.4'
O O 0.0106 0.0060 'International Tables Vol C Tables 4.2.6.8 and 6.1.1.4'
Ag Ag -0.8971 1.1015 'International Tables Vol C Tables 4.2.6.8 and 6.1.1.4'
S S 0.1246 0.1234 'International Tables Vol C Tables 4.2.6.8 and 6.1.1.4'
F F 0.0171 0.0103 'International Tables Vol C Tables 4.2.6.8 and 6.1.1.4'

loop_
_geom_angle_atom_site_label_1
_geom_angle_atom_site_label_2
_geom_angle_atom_site_label_3
_geom_angle
_geom_angle_site_symmetry_1
_geom_angle_site_symmetry_3
_geom_angle_publ_flag
N4 Ag1 N1 159.44(9) 1_454 . ?
N4 Ag1 O1 91.02(7) 1_454 . ?
N1 Ag1 O1 68.53(7) . . ?
N4 Ag1 O11 86.71(8) 1_454 . ?
N1 Ag1 O11 93.51(8) . . ?
O1 Ag1 O11 96.89(8) . . ?
N4 Ag1 O12 89.22(9) 1_454 3 ?
N1 Ag1 O12 108.25(9) . 3 ?
O1 Ag1 O12 143.18(8) . 3 ?
O11 Ag1 O12 119.87(8) . 3 ?
N2 Ag2 N3 151.06(9) . . ?
N2 Ag2 O21 119.64(8) . . ?
N3 Ag2 O21 82.78(8) . . ?
N2 Ag2 O23 106.15(8) . 4_565 ?
N3 Ag2 O23 88.79(8) . 4_565 ?
O21 Ag2 O23 94.12(8) . 4_565 ?
N2 Ag2 O2 86.09(8) . . ?
N3 Ag2 O2 66.07(8) . . ?
O21 Ag2 O2 119.06(10) . . ?
O23 Ag2 O2 133.26(10) 4_565 . ?
N1 C1 C2 121.4(2) . . ?
N1 C1 C5 117.4(2) . . ?
C2 C1 C5 121.2(2) . . ?
N2 C2 C1 121.9(2) . . ?
N2 C2 H2 119.0 . . ?
C1 C2 H2 119.0 . . ?
N2 C3 C4 121.4(3) . . ?
N2 C3 H3 119.3 . . ?
C4 C3 H3 119.3 . . ?
N1 C4 C3 121.6(3) . . ?
N1 C4 H4 119.2 . . ?
C3 C4 H4 119.2 . . ?
O1 C5 C6 122.1(3) . . ?
O1 C5 C1 119.6(3) . . ?
C6 C5 C1 118.4(2) . . ?
C5 C6 H6A 109.5 . . ?
C5 C6 H6B 109.5 . . ?
H6A C6 H6B 109.5 . . ?
C5 C6 H6C 109.5 . . ?
H6A C6 H6C 109.5 . . ?
H6B C6 H6C 109.5 . . ?
N3 C7 C8 121.3(2) . . ?
N3 C7 C11 117.2(2) . . ?
C8 C7 C11 121.4(2) . . ?
N4 C8 C7 121.6(3) . . ?
N4 C8 H8 119.2 . . ?
C7 C8 H8 119.2 . . ?
N4 C9 C10 121.9(3) . . ?
N4 C9 H9 119.1 . . ?
C10 C9 H9 119.1 . . ?
N3 C10 C9 121.5(3) . . ?
N3 C10 H10 119.2 . . ?
C9 C10 H10 119.2 . . ?
O2 C11 C12 122.4(3) . . ?
O2 C11 C7 119.0(3) . . ?
C12 C11 C7 118.5(2) . . ?
C11 C12 H12A 109.5 . . ?
C11 C12 H12B 109.5 . . ?
H12A C12 H12B 109.5 . . ?
C11 C12 H12C 109.5 . . ?
H12A C12 H12C 109.5 . . ?
H12B C12 H12C 109.5 . . ?
C4 N1 C1 117.2(2) . . ?
C4 N1 Ag1 121.77(18) . . ?
C1 N1 Ag1 118.99(17) . . ?
C3 N2 C2 116.5(2) . . ?
C3 N2 Ag2 122.74(17) . . ?
C2 N2 Ag2 119.97(17) . . ?
C10 N3 C7 117.0(2) . . ?
C10 N3 Ag2 119.76(19) . . ?
C7 N3 Ag2 123.20(17) . . ?
C9 N4 C8 116.7(2) . . ?
C9 N4 Ag1 119.77(18) . 1_656 ?
C8 N4 Ag1 123.26(18) . 1_656 ?
C5 O1 Ag1 111.83(18) . . ?
C11 O2 Ag2 114.3(2) . . ?
O13 S1 O12 113.58(18) . . ?
O13 S1 O11 115.49(15) . . ?
O12 S1 O11 113.59(16) . . ?
O13 S1 C13 104.76(18) . . ?
O12 S1 C13 103.92(18) . . ?
O11 S1 C13 103.78(16) . . ?
S1 O11 Ag1 129.00(14) . . ?
F13 C13 F12 110.4(4) . . ?
F13 C13 F11 106.5(3) . . ?
F12 C13 F11 107.5(3) . . ?
F13 C13 S1 110.8(3) . . ?
F12 C13 S1 109.9(3) . . ?
F11 C13 S1 111.6(2) . . ?
O21 S2 O22 114.42(15) . . ?
O21 S2 O23 114.67(15) . . ?
O22 S2 O23 115.24(16) . . ?
O21 S2 C14 103.68(15) . . ?
O22 S2 C14 103.13(14) . . ?
O23 S2 C14 103.49(14) . . ?
S2 O21 Ag2 163.90(15) . . ?
S2 O23 Ag2 115.56(14) . 4_566 ?
F21 C14 F23 107.6(3) . . ?
F21 C14 F22 108.0(2) . . ?
F23 C14 F22 107.6(3) . . ?
F21 C14 S2 111.3(2) . . ?
F23 C14 S2 111.2(2) . . ?
F22 C14 S2 111.0(2) . . ?

loop_
_geom_bond_atom_site_label_1
_geom_bond_atom_site_label_2
_geom_bond_distance
_geom_bond_site_symmetry_2
_geom_bond_publ_flag
Ag1 N4 2.242(2) 1_454 ?
Ag1 N1 2.258(2) . ?
Ag1 O1 2.579(2) . ?
Ag1 O11 2.582(2) . ?
Ag1 O12 2.701(3) 3 ?
Ag2 N2 2.254(2) . ?
Ag2 N3 2.292(2) . ?
Ag2 O21 2.510(2) . ?
Ag2 O23 2.565(2) 4_565 ?
Ag2 O2 2.658(3) . ?
C1 N1 1.338(3) . ?
C1 C2 1.379(3) . ?
C1 C5 1.520(4) . ?
C2 N2 1.342(3) . ?
C2 H2 0.9500 . ?
C3 N2 1.342(4) . ?
C3 C4 1.389(4) . ?
C3 H3 0.9500 . ?
C4 N1 1.332(4) . ?
C4 H4 0.9500 . ?
C5 O1 1.210(3) . ?
C5 C6 1.486(4) . ?
C6 H6A 0.9800 . ?
C6 H6B 0.9800 . ?
C6 H6C 0.9800 . ?
C7 N3 1.340(4) . ?
C7 C8 1.383(4) . ?
C7 C11 1.514(4) . ?
C8 N4 1.341(3) . ?
C8 H8 0.9500 . ?
C9 N4 1.333(4) . ?
C9 C10 1.382(4) . ?
C9 H9 0.9500 . ?
C10 N3 1.333(4) . ?
C10 H10 0.9500 . ?
C11 O2 1.203(4) . ?
C11 C12 1.486(4) . ?
C12 H12A 0.9800 . ?
C12 H12B 0.9800 . ?
C12 H12C 0.9800 . ?
N4 Ag1 2.242(2) 1_656 ?
S1 O13 1.425(2) . ?
S1 O12 1.438(3) . ?
S1 O11 1.441(2) . ?
S1 C13 1.806(4) . ?
C13 F13 1.314(5) . ?
C13 F12 1.317(5) . ?
C13 F11 1.323(4) . ?
S2 O21 1.429(2) . ?
S2 O22 1.439(2) . ?
S2 O23 1.441(2) . ?
S2 C14 1.815(3) . ?
O23 Ag2 2.565(2) 4_566 ?
C14 F21 1.320(4) . ?
C14 F23 1.328(4) . ?
C14 F22 1.336(3) . ?

loop_
_geom_torsion_atom_site_label_1
_geom_torsion_atom_site_label_2
_geom_torsion_atom_site_label_3
_geom_torsion_atom_site_label_4
_geom_torsion
_geom_torsion_site_symmetry_1
_geom_torsion_site_symmetry_2
_geom_torsion_site_symmetry_3
_geom_torsion_site_symmetry_4
_geom_torsion_publ_flag
N1 C1 C2 N2 1.7(4) . . . . ?
C5 C1 C2 N2 -178.5(2) . . . . ?
N2 C3 C4 N1 1.9(4) . . . . ?
N1 C1 C5 O1 0.9(4) . . . . ?
C2 C1 C5 O1 -178.8(3) . . . . ?
N1 C1 C5 C6 -178.8(3) . . . . ?
C2 C1 C5 C6 1.4(4) . . . . ?
N3 C7 C8 N4 1.0(4) . . . . ?
C11 C7 C8 N4 -177.8(3) . . . . ?
N4 C9 C10 N3 1.7(5) . . . . ?
N3 C7 C11 O2 -5.3(5) . . . . ?
C8 C7 C11 O2 173.6(4) . . . . ?
N3 C7 C11 C12 176.0(3) . . . . ?
C8 C7 C11 C12 -5.1(4) . . . . ?
C3 C4 N1 C1 -0.6(4) . . . . ?
C3 C4 N1 Ag1 -164.2(2) . . . . ?
C2 C1 N1 C4 -1.2(4) . . . . ?
C5 C1 N1 C4 179.1(2) . . . . ?
C2 C1 N1 Ag1 162.9(2) . . . . ?
C5 C1 N1 Ag1 -16.9(3) . . . . ?
N4 Ag1 N1 C4 173.5(2) 1_454 . . . ?
O1 Ag1 N1 C4 179.5(2) . . . . ?
O11 Ag1 N1 C4 83.5(2) . . . . ?
O12 Ag1 N1 C4 -39.6(2) 3 . . . ?
N4 Ag1 N1 C1 10.2(4) 1_454 . . . ?
O1 Ag1 N1 C1 16.21(19) . . . . ?
O11 Ag1 N1 C1 -79.8(2) . . . . ?
O12 Ag1 N1 C1 157.12(19) 3 . . . ?
C4 C3 N2 C2 -1.3(4) . . . . ?
C4 C3 N2 Ag2 -171.4(2) . . . . ?
C1 C2 N2 C3 -0.4(4) . . . . ?
C1 C2 N2 Ag2 169.9(2) . . . . ?
N3 Ag2 N2 C3 25.4(3) . . . . ?
O21 Ag2 N2 C3 -111.5(2) . . . . ?
O23 Ag2 N2 C3 144.0(2) 4_565 . . . ?
O2 Ag2 N2 C3 10.0(2) . . . . ?
N3 Ag2 N2 C2 -144.3(2) . . . . ?
O21 Ag2 N2 C2 78.8(2) . . . . ?
O23 Ag2 N2 C2 -25.7(2) 4_565 . . . ?
O2 Ag2 N2 C2 -159.8(2) . . . . ?
C9 C10 N3 C7 -1.5(4) . . . . ?
C9 C10 N3 Ag2 175.3(2) . . . . ?
C8 C7 N3 C10 0.1(4) . . . . ?
C11 C7 N3 C10 179.0(3) . . . . ?
C8 C7 N3 Ag2 -176.5(2) . . . . ?
C11 C7 N3 Ag2 2.4(3) . . . . ?
N2 Ag2 N3 C10 166.5(2) . . . . ?
O21 Ag2 N3 C10 -50.3(2) . . . . ?
O23 Ag2 N3 C10 44.0(2) 4_565 . . . ?
O2 Ag2 N3 C10 -176.6(2) . . . . ?
N2 Ag2 N3 C7 -17.0(3) . . . . ?
O21 Ag2 N3 C7 126.3(2) . . . . ?
O23 Ag2 N3 C7 -139.4(2) 4_565 . . . ?
O2 Ag2 N3 C7 0.0(2) . . . . ?
C10 C9 N4 C8 -0.5(4) . . . . ?
C10 C9 N4 Ag1 -174.4(2) . . . 1_656 ?
C7 C8 N4 C9 -0.8(4) . . . . ?
C7 C8 N4 Ag1 172.8(2) . . . 1_656 ?
C6 C5 O1 Ag1 -167.6(2) . . . . ?
C1 C5 O1 Ag1 12.6(3) . . . . ?
N4 Ag1 O1 C5 162.6(2) 1_454 . . . ?
N1 Ag1 O1 C5 -15.3(2) . . . . ?
O11 Ag1 O1 C5 75.8(2) . . . . ?
O12 Ag1 O1 C5 -107.3(2) 3 . . . ?
C12 C11 O2 Ag2 -176.3(2) . . . . ?
C7 C11 O2 Ag2 5.0(5) . . . . ?
N2 Ag2 O2 C11 169.0(3) . . . . ?
N3 Ag2 O2 C11 -2.9(3) . . . . ?
O21 Ag2 O2 C11 -69.0(3) . . . . ?
O23 Ag2 O2 C11 60.4(4) 4_565 . . . ?
O13 S1 O11 Ag1 -2.7(3) . . . . ?
O12 S1 O11 Ag1 -136.52(18) . . . . ?
C13 S1 O11 Ag1 111.3(2) . . . . ?
N4 Ag1 O11 S1 -148.4(2) 1_454 . . . ?
N1 Ag1 O11 S1 11.0(2) . . . . ?
O1 Ag1 O11 S1 -57.8(2) . . . . ?
O12 Ag1 O11 S1 124.37(18) 3 . . . ?
O13 S1 C13 F13 -174.2(3) . . . . ?
O12 S1 C13 F13 -54.7(3) . . . . ?
O11 S1 C13 F13 64.3(3) . . . . ?
O13 S1 C13 F12 63.5(3) . . . . ?
O12 S1 C13 F12 -177.0(3) . . . . ?
O11 S1 C13 F12 -58.0(3) . . . . ?
O13 S1 C13 F11 -55.7(3) . . . . ?
O12 S1 C13 F11 63.8(3) . . . . ?
O11 S1 C13 F11 -177.2(3) . . . . ?
O22 S2 O21 Ag2 153.9(5) . . . . ?
O23 S2 O21 Ag2 17.5(6) . . . . ?
C14 S2 O21 Ag2 -94.6(6) . . . . ?
N2 Ag2 O21 S2 -157.9(5) . . . . ?
N3 Ag2 O21 S2 41.5(6) . . . . ?
O23 Ag2 O21 S2 -46.7(6) 4_565 . . . ?
O2 Ag2 O21 S2 99.0(6) . . . . ?
O21 S2 O23 Ag2 119.16(15) . . . 4_566 ?
O22 S2 O23 Ag2 -16.85(19) . . . 4_566 ?
C14 S2 O23 Ag2 -128.64(14) . . . 4_566 ?
O21 S2 C14 F21 -179.8(2) . . . . ?
O22 S2 C14 F21 -60.3(3) . . . . ?
O23 S2 C14 F21 60.1(2) . . . . ?
O21 S2 C14 F23 -59.9(2) . . . . ?
O22 S2 C14 F23 59.7(2) . . . . ?
O23 S2 C14 F23 -179.9(2) . . . . ?
O21 S2 C14 F22 59.8(3) . . . . ?
O22 S2 C14 F22 179.4(2) . . . . ?
O23 S2 C14 F22 -60.2(3) . . . . ?
